data_4340467
loop_
_publ_author_name
'Luo, Min'
'Wang, GenXiang'
'Lin, Chensheng'
'Ye, Ning'
'Zhou, Yuqiao'
'Cheng, Wendan'

_publ_section_title
;
 Na4La2(CO3)5 and CsNa5Ca5(CO3)8: Two New Carbonates as UV Nonlinear
 Optical Materials.
;
_journal_issue 15
_journal_name_full 'Inorganic chemistry'
_journal_page_first 8098
_journal_paper_doi 10.1021/ic501089f
_journal_volume 53
_journal_year 2014
_chemical_formula_sum 'C5 La2 Na4 O15'
_chemical_formula_weight 669.83
_chemical_name_systematic
; 
 ? 
;
_space_group_IT_number 186
_space_group_name_Hall 'P 6c -2c'
_space_group_name_H-M_alt 'P 63 m c'
_symmetry_cell_setting hexagonal
_symmetry_space_group_name_Hall 'P 6c -2c'
_symmetry_space_group_name_H-M 'P 63 m c'
_atom_sites_solution_primary direct
_atom_sites_solution_secondary difmap
_audit_creation_method SHELXL-97
_cell_angle_alpha 90.00
_cell_angle_beta 90.00
_cell_angle_gamma 120.00
_cell_formula_units_Z 2
_cell_length_a 10.55(2)
_cell_length_b 10.55(2)
_cell_length_c 6.47(2)
_cell_measurement_reflns_used 764
_cell_measurement_temperature 293(2)
_cell_measurement_theta_max 27.4835
_cell_measurement_theta_min 2.2307
_cell_volume 624(3)
_computing_cell_refinement 'CrystalClear (Rigaku Inc., 2007)'
_computing_data_collection 'CrystalClear (Rigaku Inc., 2007)'
_computing_data_reduction 'CrystalClear (Rigaku Inc., 2007)'
_computing_molecular_graphics 'SHELXL-97 (Sheldrick, 1997)'
_computing_publication_material 'SHELXL-97 (Sheldrick, 1997)'
_computing_structure_refinement 'SHELXL-97 (Sheldrick, 1997)'
_computing_structure_solution 'SHELXS-97 (Sheldrick, 1990)'
_diffrn_ambient_temperature 293(2)
_diffrn_detector_area_resol_mean 13.6612
_diffrn_measured_fraction_theta_full 0.972
_diffrn_measured_fraction_theta_max 0.972
_diffrn_measurement_device
; 
Mercury2 (2x2 bin mode) 
;
_diffrn_measurement_method CCD_Profile_fitting
_diffrn_radiation_monochromator graphite
_diffrn_radiation_source 'fine-focus sealed tube'
_diffrn_radiation_type MoK\a
_diffrn_radiation_wavelength 0.71073
_diffrn_reflns_av_R_equivalents 0.0761
_diffrn_reflns_av_sigmaI/netI 0.0609
_diffrn_reflns_limit_h_max 10
_diffrn_reflns_limit_h_min -12
_diffrn_reflns_limit_k_max 12
_diffrn_reflns_limit_k_min -12
_diffrn_reflns_limit_l_max 7
_diffrn_reflns_limit_l_min -7
_diffrn_reflns_number 3969
_diffrn_reflns_theta_full 25.33
_diffrn_reflns_theta_max 25.33
_diffrn_reflns_theta_min 3.15
_diffrn_standards_interval_count none
_diffrn_standards_interval_time none
_exptl_absorpt_coefficient_mu 6.995
_exptl_absorpt_correction_T_max 1.0000
_exptl_absorpt_correction_T_min 0.5584
_exptl_absorpt_correction_type multi-scan
_exptl_crystal_colour Colorless
_exptl_crystal_density_diffrn 3.567
_exptl_crystal_density_method 'not measured'
_exptl_crystal_description Prism
_exptl_crystal_F_000 616
_exptl_crystal_size_max 0.2000
_exptl_crystal_size_mid 0.2000
_exptl_crystal_size_min 0.2000
_refine_diff_density_max 1.610
_refine_diff_density_min -1.303
_refine_diff_density_rms 0.211
_refine_ls_abs_structure_details 'Flack H D (1983), Acta Cryst. A39, 876-881'
_refine_ls_abs_structure_Flack -0.01(14)
_refine_ls_extinction_coef 0.0111(3)
_refine_ls_extinction_expression Fc^*^=kFc[1+0.001xFc^2^\l^3^/sin(2\q)]^-1/4^
_refine_ls_extinction_method SHELXL
_refine_ls_goodness_of_fit_ref 1.294
_refine_ls_matrix_type full
_refine_ls_number_parameters 40
_refine_ls_number_reflns 426
_refine_ls_number_restraints 13
_refine_ls_restrained_S_all 1.274
_refine_ls_R_factor_all 0.0582
_refine_ls_R_factor_gt 0.0562
_refine_ls_shift/su_max 0.001
_refine_ls_shift/su_mean 0.000
_refine_ls_structure_factor_coef Fsqd
_refine_ls_weighting_details 'calc w=1/[\s^2^(Fo^2^)+(0.0000P)^2^+14.1873P] where P=(Fo^2^+2Fc^2^)/3'
_refine_ls_weighting_scheme calc
_refine_ls_wR_factor_gt 0.1211
_refine_ls_wR_factor_ref 0.1227
_reflns_number_gt 416
_reflns_number_total 426
_reflns_threshold_expression >2sigma(I)
_cod_data_source_file ic501089f_si_003.cif
_cod_data_source_block a
_cod_depositor_comments
;
The following automatic conversions were performed:

'_exptl_absorpt_correction_type' value 'Multi-scan' changed to
'multi-scan' according to
/usr/data/users/saulius/crontab/automatic-downloads/rss-feeds/ACS/lib/dictionaries/cif_core.dic
dictionary named 'cif_core.dic' version 2.4.2 from 2011-04-26.

Automatic conversion script
Id: cif_fix_values 2281 2013-09-26 08:29:07Z andrius 

 Adding full bibliography for 4340466--4340467.cif.
;
_cod_original_sg_symbol_Hall 'P 6c -2c '
_cod_original_sg_symbol_H-M P63mc
_cod_database_code 4340467

loop_
_symmetry_equiv_pos_as_xyz
'x, y, z'
'-y, x-y, z'
'-x+y, -x, z'
'-x, -y, z+1/2'
'y, -x+y, z+1/2'
'x-y, x, z+1/2'
'-y, -x, z'
'-x+y, y, z'
'x, x-y, z'
'y, x, z+1/2'
'x-y, -y, z+1/2'
'-x, -x+y, z+1/2'

loop_
_atom_site_label
_atom_site_type_symbol
_atom_site_fract_x
_atom_site_fract_y
_atom_site_fract_z
_atom_site_U_iso_or_equiv
_atom_site_adp_type
_atom_site_occupancy
_atom_site_symmetry_multiplicity
_atom_site_calc_flag
_atom_site_refinement_flags
La1 La 0.84067(2) 0.15933(2) 0.20733(6) 0.02602(11) Uani 0.67 2 d SP
Na1 Na 0.84067(2) 0.15933(2) 0.20733(6) 0.02602(11) Uani 0.33 2 d SP
Na2 Na 0.47797(13) -0.0441(3) 0.3956(4) 0.0272(7) Uani 1 2 d S
O1 O 1.0785(3) 0.3700(3) 0.0780(5) 0.0251(6) Uiso 1 1 d .
O2 O 0.5955(2) 0.1910(4) 0.2279(10) 0.0365(10) Uiso 1 2 d S
O3 O 0.8630(6) -0.0685(3) 0.3689(8) 0.0456(13) Uiso 1 2 d S
O4 O 0.7770(3) 0.2230(3) -0.1445(8) 0.0366(11) Uiso 1 2 d SU
C1 C 0.6667 0.3333 0.215(4) 0.0373(10) Uani 1 6 d SU
C2 C 1.0000 0.0000 0.3628(19) 0.026(3) Uani 1 6 d S
C3 C 0.8035(3) 0.1965(3) -0.3263(11) 0.0309(11) Uani 1 2 d SU

loop_
_atom_site_aniso_label
_atom_site_aniso_U_11
_atom_site_aniso_U_22
_atom_site_aniso_U_33
_atom_site_aniso_U_23
_atom_site_aniso_U_13
_atom_site_aniso_U_12
La1 0.03044(9) 0.03044(9) 0.0191(2) 0.00079(19) -0.00079(19) 0.01671(11)
Na1 0.03044(9) 0.03044(9) 0.0191(2) 0.00079(19) -0.00079(19) 0.01671(11)
Na2 0.0276(9) 0.0287(13) 0.0256(14) 0.0006(10) 0.0003(5) 0.0144(7)
C1 0.0383(12) 0.0383(12) 0.0355(18) 0.000 0.000 0.0191(6)
C2 0.026(3) 0.026(3) 0.026(5) 0.000 0.000 0.0128(16)
C3 0.0312(9) 0.0312(9) 0.0319(17) 0.0020(9) -0.0020(9) 0.0169(9)

loop_
_atom_type_symbol
_atom_type_description
_atom_type_scat_dispersion_real
_atom_type_scat_dispersion_imag
_atom_type_scat_source
C C 0.0033 0.0016 'International Tables Vol C Tables 4.2.6.8 and 6.1.1.4'
O O 0.0106 0.0060 'International Tables Vol C Tables 4.2.6.8 and 6.1.1.4'
Na Na 0.0362 0.0249 'International Tables Vol C Tables 4.2.6.8 and 6.1.1.4'
La La -0.2871 2.4523 'International Tables Vol C Tables 4.2.6.8 and 6.1.1.4'

loop_
_geom_angle_atom_site_label_1
_geom_angle_atom_site_label_2
_geom_angle_atom_site_label_3
_geom_angle
_geom_angle_site_symmetry_1
_geom_angle_site_symmetry_3
O1 La1 O1 139.5(2) . 7_665
O1 La1 O4 75.49(12) . .
O1 La1 O4 75.49(12) 7_665 .
O1 La1 O1 85.46(18) . 12_765
O1 La1 O1 134.82(11) 7_665 12_765
O4 La1 O1 135.61(19) . 12_765
O1 La1 O1 134.82(11) . 6_545
O1 La1 O1 85.46(18) 7_665 6_545
O4 La1 O1 135.61(19) . 6_545
O1 La1 O1 49.4(2) 12_765 6_545
O1 La1 O3 70.89(16) . 3_765
O1 La1 O3 114.58(14) 7_665 3_765
O4 La1 O3 136.05(14) . 3_765
O1 La1 O3 68.89(15) 12_765 3_765
O1 La1 O3 88.3(2) 6_545 3_765
O1 La1 O3 114.58(14) . .
O1 La1 O3 70.89(16) 7_665 .
O4 La1 O3 136.05(14) . .
O1 La1 O3 88.3(2) 12_765 .
O1 La1 O3 68.89(15) 6_545 .
O3 La1 O3 46.7(2) 3_765 .
O1 La1 O3 71.11(11) . 5_664
O1 La1 O3 71.11(11) 7_665 5_664
O4 La1 O3 64.2(3) . 5_664
O1 La1 O3 144.68(14) 12_765 5_664
O1 La1 O3 144.68(14) 6_545 5_664
O3 La1 O3 78.4(2) 3_765 5_664
O3 La1 O3 78.4(2) . 5_664
O1 La1 O2 74.02(12) . 2_655
O1 La1 O2 119.14(12) 7_665 2_655
O4 La1 O2 68.13(19) . 2_655
O1 La1 O2 68.18(15) 12_765 2_655
O1 La1 O2 88.15(13) 6_545 2_655
O3 La1 O2 125.65(15) 3_765 2_655
O3 La1 O2 154.77(19) . 2_655
O3 La1 O2 126.13(18) 5_664 2_655
O1 La1 O2 119.14(12) . .
O1 La1 O2 74.02(12) 7_665 .
O4 La1 O2 68.13(19) . .
O1 La1 O2 88.15(13) 12_765 .
O1 La1 O2 68.18(15) 6_545 .
O3 La1 O2 154.77(19) 3_765 .
O3 La1 O2 125.65(15) . .
O3 La1 O2 126.13(18) 5_664 .
O2 La1 O2 47.93(16) 2_655 .
O1 La1 C2 90.87(12) . .
O1 La1 C2 90.87(12) 7_665 .
O4 La1 C2 136.1(2) . .
O1 La1 C2 82.8(2) 12_765 .
O1 La1 C2 82.8(2) 6_545 .
O3 La1 C2 23.95(12) 3_765 .
O3 La1 C2 23.95(12) . .
O3 La1 C2 71.9(3) 5_664 .
O2 La1 C2 147.87(18) 2_655 .
O2 La1 C2 147.87(18) . .
O1 La1 C3 110.19(10) . 1_556
O1 La1 C3 110.19(10) 7_665 1_556
O4 La1 C3 140.2(2) . 1_556
O1 La1 C3 24.75(11) 12_765 1_556
O1 La1 C3 24.75(11) 6_545 1_556
O3 La1 C3 79.12(19) 3_765 1_556
O3 La1 C3 79.12(19) . 1_556
O3 La1 C3 155.54(17) 5_664 1_556
O2 La1 C3 75.67(17) 2_655 1_556
O2 La1 C3 75.67(17) . 1_556
C2 La1 C3 83.7(3) . 1_556
O2 Na2 O4 123.91(16) . 6_545
O2 Na2 O4 123.91(16) . 4_655
O4 Na2 O4 93.1(2) 6_545 4_655
O2 Na2 O1 78.82(18) . 6_545
O4 Na2 O1 80.27(13) 6_545 6_545
O4 Na2 O1 154.72(19) 4_655 6_545
O2 Na2 O1 78.82(18) . 10_545
O4 Na2 O1 154.72(19) 6_545 10_545
O4 Na2 O1 80.27(13) 4_655 10_545
O1 Na2 O1 95.3(2) 6_545 10_545
O2 Na2 O2 148.8(2) . 4_655
O4 Na2 O2 74.42(18) 6_545 4_655
O4 Na2 O2 74.42(18) 4_655 4_655
O1 Na2 O2 80.3(2) 6_545 4_655
O1 Na2 O2 80.3(2) 10_545 4_655
O2 Na2 O1 76.40(18) . 3_665
O4 Na2 O1 108.32(18) 6_545 3_665
O4 Na2 O1 50.80(15) 4_655 3_665
O1 Na2 O1 154.33(13) 6_545 3_665
O1 Na2 O1 86.4(2) 10_545 3_665
O2 Na2 O1 125.09(19) 4_655 3_665
O2 Na2 O1 76.40(18) . 7_665
O4 Na2 O1 50.80(15) 6_545 7_665
O4 Na2 O1 108.32(18) 4_655 7_665
O1 Na2 O1 86.4(2) 6_545 7_665
O1 Na2 O1 154.33(13) 10_545 7_665
O2 Na2 O1 125.09(19) 4_655 7_665
O1 Na2 O1 81.4(3) 3_665 7_665
O2 Na2 C3 101.7(2) . 4_655
O4 Na2 C3 99.18(18) 6_545 4_655
O4 Na2 C3 24.94(18) 4_655 4_655
O1 Na2 C3 179.41(14) 6_545 4_655
O1 Na2 C3 85.06(18) 10_545 4_655
O2 Na2 C3 99.3(2) 4_655 4_655
O1 Na2 C3 26.10(12) 3_665 4_655
O1 Na2 C3 93.4(2) 7_665 4_655
O2 Na2 C3 101.7(2) . 6_545
O4 Na2 C3 24.94(18) 6_545 6_545
O4 Na2 C3 99.18(18) 4_655 6_545
O1 Na2 C3 85.06(18) 6_545 6_545
O1 Na2 C3 179.41(15) 10_545 6_545
O2 Na2 C3 99.3(2) 4_655 6_545
O1 Na2 C3 93.4(2) 3_665 6_545
O1 Na2 C3 26.10(12) 7_665 6_545
C3 Na2 C3 94.5(3) 4_655 6_545
O2 Na2 Na2 102.8(2) . 4_655
O4 Na2 Na2 105.59(14) 6_545 4_655
O4 Na2 Na2 105.59(14) 4_655 4_655
O1 Na2 Na2 54.13(12) 6_545 4_655
O1 Na2 Na2 54.13(12) 10_545 4_655
O2 Na2 Na2 46.0(2) 4_655 4_655
O1 Na2 Na2 139.04(14) 3_665 4_655
O1 Na2 Na2 139.04(14) 7_665 4_655
C3 Na2 Na2 125.92(15) 4_655 4_655
C3 Na2 Na2 125.92(15) 6_545 4_655
O2 Na2 Na2 49.23(16) . 4_654
O4 Na2 Na2 93.42(15) 6_545 4_654
O4 Na2 Na2 93.42(15) 4_655 4_654
O1 Na2 Na2 111.22(18) 6_545 4_654
O1 Na2 Na2 111.22(18) 10_545 4_654
O2 Na2 Na2 161.99(17) 4_655 4_654
O1 Na2 Na2 45.61(15) 3_665 4_654
O1 Na2 Na2 45.61(15) 7_665 4_654
C3 Na2 Na2 69.01(18) 4_655 4_654
C3 Na2 Na2 69.01(18) 6_545 4_654
Na2 Na2 Na2 152.03(19) 4_655 4_654
C3 O1 Na2 146.4(3) 5_665 5_664
C3 O1 La1 116.4(3) 5_665 .
Na2 O1 La1 92.64(13) 5_664 .
C3 O1 La1 95.3(4) 5_665 5_664
Na2 O1 La1 87.6(2) 5_664 5_664
La1 O1 La1 113.22(12) . 5_664
C3 O1 Na1 95.3(4) 5_665 5_664
Na2 O1 Na1 87.6(2) 5_664 5_664
La1 O1 Na1 113.22(12) . 5_664
La1 O1 Na1 0.000(12) 5_664 5_664
C3 O1 Na2 85.9(3) 5_665 2_655
Na2 O1 Na2 80.3(2) 5_664 2_655
La1 O1 Na2 84.41(14) . 2_655
La1 O1 Na2 159.16(13) 5_664 2_655
Na1 O1 Na2 159.16(13) 5_664 2_655
C1 O2 Na2 157.0(11) . .
C1 O2 Na2 118.2(11) . 4_654
Na2 O2 Na2 84.8(2) . 4_654
C1 O2 Na1 95.80(10) . 3_665
Na2 O2 Na1 85.89(9) . 3_665
Na2 O2 Na1 84.49(12) 4_654 3_665
C1 O2 La1 95.80(10) . 3_665
Na2 O2 La1 85.89(9) . 3_665
Na2 O2 La1 84.49(12) 4_654 3_665
Na1 O2 La1 0.0 3_665 3_665
C1 O2 La1 95.80(10) . .
Na2 O2 La1 85.89(9) . .
Na2 O2 La1 84.49(12) 4_654 .
Na1 O2 La1 166.80(18) 3_665 .
La1 O2 La1 166.80(18) 3_665 .
C2 O3 Na1 93.6(3) . 2_645
C2 O3 La1 93.6(3) . 2_645
Na1 O3 La1 0.000(15) 2_645 2_645
C2 O3 La1 93.6(3) . .
Na1 O3 La1 134.2(3) 2_645 .
La1 O3 La1 134.2(3) 2_645 .
C2 O3 Na1 129.0(7) . 6_545
Na1 O3 Na1 105.02(15) 2_645 6_545
La1 O3 Na1 105.02(15) 2_645 6_545
La1 O3 Na1 105.02(15) . 6_545
C2 O3 La1 129.0(7) . 6_545
Na1 O3 La1 105.02(15) 2_645 6_545
La1 O3 La1 105.02(15) 2_645 6_545
La1 O3 La1 105.02(15) . 6_545
Na1 O3 La1 0.00(2) 6_545 6_545
C3 O4 Na2 102.09(16) . 5_664
C3 O4 Na2 102.09(16) . 4_654
Na2 O4 Na2 144.1(2) 5_664 4_654
C3 O4 La1 130.6(4) . .
Na2 O4 La1 92.04(15) 5_664 .
Na2 O4 La1 92.04(15) 4_654 .
O2 C1 O2 119.6(3) 2_655 .
O2 C1 O2 119.6(3) 2_655 3_665
O2 C1 O2 119.6(3) . 3_665
O3 C2 O3 119.90(7) 2_645 3_765
O3 C2 O3 119.90(7) 2_645 .
O3 C2 O3 119.90(7) 3_765 .
O3 C2 Na1 62.5(2) 2_645 2_645
O3 C2 Na1 162.7(8) 3_765 2_645
O3 C2 Na1 62.5(2) . 2_645
O3 C2 La1 62.5(2) 2_645 2_645
O3 C2 La1 162.7(8) 3_765 2_645
O3 C2 La1 62.5(2) . 2_645
Na1 C2 La1 0.000(17) 2_645 2_645
O3 C2 Na1 62.5(2) 2_645 3_765
O3 C2 Na1 62.5(2) 3_765 3_765
O3 C2 Na1 162.7(8) . 3_765
Na1 C2 Na1 109.9(2) 2_645 3_765
La1 C2 Na1 109.9(2) 2_645 3_765
O3 C2 La1 62.5(2) 2_645 3_765
O3 C2 La1 62.5(2) 3_765 3_765
O3 C2 La1 162.7(8) . 3_765
Na1 C2 La1 109.9(2) 2_645 3_765
La1 C2 La1 109.9(2) 2_645 3_765
Na1 C2 La1 0.000(13) 3_765 3_765
O3 C2 La1 162.7(8) 2_645 .
O3 C2 La1 62.5(2) 3_765 .
O3 C2 La1 62.5(2) . .
Na1 C2 La1 109.9(2) 2_645 .
La1 C2 La1 109.9(2) 2_645 .
Na1 C2 La1 109.9(2) 3_765 .
La1 C2 La1 109.9(2) 3_765 .
O4 C3 O1 120.1(3) . 6_544
O4 C3 O1 120.1(3) . 12_764
O1 C3 O1 119.6(6) 6_544 12_764
O4 C3 Na2 52.97(15) . 5_664
O1 C3 Na2 165.4(4) 6_544 5_664
O1 C3 Na2 68.0(3) 12_764 5_664
O4 C3 Na2 52.97(15) . 4_654
O1 C3 Na2 68.0(3) 6_544 4_654
O1 C3 Na2 165.4(4) 12_764 4_654
Na2 C3 Na2 101.9(3) 5_664 4_654
O4 C3 Na1 170.4(4) . 1_554
O1 C3 Na1 60.0(3) 6_544 1_554
O1 C3 Na1 60.0(3) 12_764 1_554
Na2 C3 Na1 124.25(16) 5_664 1_554
Na2 C3 Na1 124.25(16) 4_654 1_554
O4 C3 La1 170.4(4) . 1_554
O1 C3 La1 60.0(3) 6_544 1_554
O1 C3 La1 60.0(3) 12_764 1_554
Na2 C3 La1 124.25(16) 5_664 1_554
Na2 C3 La1 124.25(16) 4_654 1_554
Na1 C3 La1 0.000(9) 1_554 1_554

loop_
_geom_bond_atom_site_label_1
_geom_bond_atom_site_label_2
_geom_bond_distance
_geom_bond_site_symmetry_2
La1 O1 2.522(6) .
La1 O1 2.522(6) 7_665
La1 O4 2.556(9) .
La1 O1 2.689(8) 12_765
La1 O1 2.689(8) 6_545
La1 O3 2.737(6) 3_765
La1 O3 2.737(6) .
La1 O3 2.747(8) 5_664
La1 O2 2.772(6) 2_655
La1 O2 2.772(6) .
La1 C2 3.081(8) .
La1 C3 3.092(12) 1_556
Na2 O2 2.406(7) .
Na2 O4 2.406(6) 6_545
Na2 O4 2.406(6) 4_655
Na2 O1 2.416(6) 6_545
Na2 O1 2.416(6) 10_545
Na2 O2 2.535(9) 4_655
Na2 O1 2.740(7) 3_665
Na2 O1 2.740(7) 7_665
Na2 C3 2.948(7) 4_655
Na2 C3 2.948(7) 6_545
Na2 Na2 3.333(11) 4_655
Na2 Na2 3.333(11) 4_654
O1 C3 1.300(5) 5_665
O1 Na2 2.416(6) 5_664
O1 La1 2.689(8) 5_664
O1 Na1 2.689(8) 5_664
O1 Na2 2.740(7) 2_655
O2 C1 1.303(5) .
O2 Na2 2.535(9) 4_654
O2 Na1 2.772(6) 3_665
O2 La1 2.772(6) 3_665
O3 C2 1.253(6) .
O3 Na1 2.737(6) 2_645
O3 La1 2.737(6) 2_645
O3 Na1 2.747(8) 6_545
O3 La1 2.747(8) 6_545
O4 C3 1.271(9) .
O4 Na2 2.406(6) 5_664
O4 Na2 2.406(6) 4_654
C1 O2 1.303(5) 2_655
C1 O2 1.303(5) 3_665
C2 O3 1.253(6) 2_645
C2 O3 1.253(6) 3_765
C2 Na1 3.081(8) 2_645
C2 La1 3.081(8) 2_645
C2 Na1 3.081(8) 3_765
C2 La1 3.081(8) 3_765
C3 O1 1.300(5) 6_544
C3 O1 1.300(5) 12_764
C3 Na2 2.948(7) 5_664
C3 Na2 2.948(7) 4_654
C3 Na1 3.092(12) 1_554
C3 La1 3.092(12) 1_554
